data_8107362
loop_
_publ_author_name
'Liu, Feng'
'Liu, Yi'
'Chen, Yang'
'Yan, Xiaolong'
'Xiao, Tao'

_publ_section_title
;
 Synthesis and crystal structure of
 2-(2-oxo-2-phenylethyl)-4H-chromen-4-one, C17H12O3
;
_journal_issue 1
_journal_name_full 'Zeitschrift f\"ur Kristallographie - New Crystal Structures'
_journal_page_first 95
_journal_page_last 96
_journal_paper_doi 10.1515/ncrs-2022-0475
_journal_volume 238
_journal_year 2023
_chemical_formula_sum 'C17 H12 O3'
_chemical_formula_weight 264.27
_space_group_crystal_system monoclinic
_space_group_IT_number 14
_space_group_name_Hall '-P 2ybc'
_space_group_name_H-M_alt 'P 1 21/c 1'
_atom_sites_solution_hydrogens geom
_cell_angle_alpha 90
_cell_angle_beta 109.358(7)
_cell_angle_gamma 90
_cell_formula_units_Z 4
_cell_length_a 9.2911(15)
_cell_length_b 17.525(3)
_cell_length_c 8.5586(15)
_cell_measurement_reflns_used 7627
_cell_measurement_temperature 296(2)
_cell_measurement_theta_max 69.667
_cell_measurement_theta_min 5.042
_cell_volume 1314.8(4)
_computing_structure_refinement 'SHELXL-2014/7 (Sheldrick, 2014)'
_diffrn_ambient_temperature 296(2)
_diffrn_measured_fraction_theta_full 0.982
_diffrn_measured_fraction_theta_max 0.991
_diffrn_measurement_device_type 'Bruker APEX-II CCD'
_diffrn_radiation_type MoK\a
_diffrn_radiation_wavelength 0.71073
_diffrn_reflns_av_R_equivalents 0.0474
_diffrn_reflns_av_unetI/netI 0.0451
_diffrn_reflns_Laue_measured_fraction_full 0.982
_diffrn_reflns_Laue_measured_fraction_max 0.991
_diffrn_reflns_limit_h_max 14
_diffrn_reflns_limit_h_min -15
_diffrn_reflns_limit_k_max 28
_diffrn_reflns_limit_k_min -28
_diffrn_reflns_limit_l_max 10
_diffrn_reflns_limit_l_min -13
_diffrn_reflns_number 20222
_diffrn_reflns_point_group_measured_fraction_full 0.982
_diffrn_reflns_point_group_measured_fraction_max 0.991
_diffrn_reflns_theta_full 25.242
_diffrn_reflns_theta_max 35.322
_diffrn_reflns_theta_min 3.431
_exptl_absorpt_coefficient_mu 0.091
_exptl_crystal_colour colorless
_exptl_crystal_density_diffrn 1.335
_exptl_crystal_description block
_exptl_crystal_F_000 552
_exptl_crystal_size_max 0.200
_exptl_crystal_size_mid 0.100
_exptl_crystal_size_min 0.100
_refine_diff_density_max 0.358
_refine_diff_density_min -0.215
_refine_diff_density_rms 0.044
_refine_ls_extinction_coef .
_refine_ls_extinction_method none
_refine_ls_goodness_of_fit_ref 1.005
_refine_ls_hydrogen_treatment constr
_refine_ls_matrix_type full
_refine_ls_number_parameters 181
_refine_ls_number_reflns 5866
_refine_ls_number_restraints 0
_refine_ls_restrained_S_all 1.005
_refine_ls_R_factor_all 0.0799
_refine_ls_R_factor_gt 0.0550
_refine_ls_shift/su_max 0.000
_refine_ls_shift/su_mean 0.000
_refine_ls_structure_factor_coef Fsqd
_refine_ls_weighting_details 'w=1/[\s^2^(Fo^2^)+(0.1000P)^2^+0.1700P] where P=(Fo^2^+2Fc^2^)/3'
_refine_ls_weighting_scheme calc
_refine_ls_wR_factor_gt 0.1582
_refine_ls_wR_factor_ref 0.1789
_reflns_Friedel_coverage 0.000
_reflns_Friedel_fraction_full .
_reflns_Friedel_fraction_max .
_reflns_number_gt 4208
_reflns_number_total 5866
_reflns_threshold_expression 'I > 2\s(I)'
_cod_data_source_file suppl_j_ncrs-2022-0475_suppl.cif
_cod_data_source_block X
_cod_original_sg_symbol_H-M 'P 21/c'
_cod_database_code 8107362
_shelx_space_group_comment
;
The symmetry employed for this shelxl refinement is uniquely defined
by the following loop, which should always be used as a source of
symmetry information in preference to the above space-group names.
They are only intended as comments.
;
_shelx_estimated_absorpt_t_min 0.982
_shelx_estimated_absorpt_t_max 0.991

loop_
_space_group_symop_operation_xyz
'x, y, z'
'-x, y+1/2, -z+1/2'
'-x, -y, -z'
'x, -y-1/2, z-1/2'

loop_
_atom_site_label
_atom_site_type_symbol
_atom_site_fract_x
_atom_site_fract_y
_atom_site_fract_z
_atom_site_U_iso_or_equiv
_atom_site_adp_type
_atom_site_occupancy
_atom_site_site_symmetry_order
_atom_site_calc_flag
_atom_site_refinement_flags_posn
_atom_site_refinement_flags_adp
_atom_site_refinement_flags_occupancy
_atom_site_disorder_assembly
_atom_site_disorder_group
O1 O 0.48607(9) 0.32069(5) 0.65961(10) 0.03866(19) Uani 1 1 d . . . . .
C1 C 0.56547(14) 0.43019(6) 0.33778(16) 0.0379(2) Uani 1 1 d . . . . .
H1A H 0.4886 0.4119 0.2453 0.045 Uiso 1 1 calc R U . . .
O2 O 0.14057(8) 0.28875(4) 0.45857(9) 0.02961(16) Uani 1 1 d . . . . .
C2 C 0.66908(17) 0.48384(7) 0.3190(2) 0.0488(3) Uani 1 1 d . . . . .
H2A H 0.6614 0.5015 0.2140 0.059 Uiso 1 1 calc R U . . .
O3 O 0.18237(12) 0.05678(4) 0.45217(15) 0.0514(3) Uani 1 1 d . . . . .
C3 C 0.78340(16) 0.51084(7) 0.4567(2) 0.0546(4) Uani 1 1 d . . . . .
H3A H 0.8531 0.5463 0.4438 0.066 Uiso 1 1 calc R U . . .
C4 C 0.79493(15) 0.48560(7) 0.6131(2) 0.0539(4) Uani 1 1 d . . . . .
H4A H 0.8719 0.5043 0.7051 0.065 Uiso 1 1 calc R U . . .
C5 C 0.69132(13) 0.43218(7) 0.63354(17) 0.0404(2) Uani 1 1 d . . . . .
H5A H 0.6986 0.4155 0.7390 0.048 Uiso 1 1 calc R U . . .
C6 C 0.57688(11) 0.40388(5) 0.49533(13) 0.02925(19) Uani 1 1 d . . . . .
C7 C 0.47216(10) 0.34448(5) 0.52173(12) 0.02690(18) Uani 1 1 d . . . . .
C8 C 0.35020(11) 0.31260(6) 0.36904(12) 0.02945(19) Uani 1 1 d . . . . .
H8A H 0.2872 0.3542 0.3087 0.035 Uiso 1 1 calc R U . . .
H8B H 0.3993 0.2893 0.2971 0.035 Uiso 1 1 calc R U . . .
C9 C 0.25091(11) 0.25487(5) 0.41135(12) 0.02708(17) Uani 1 1 d . . . . .
C10 C 0.03868(10) 0.24332(5) 0.50129(12) 0.02673(17) Uani 1 1 d . . . . .
C11 C -0.07174(12) 0.28160(6) 0.54927(14) 0.0339(2) Uani 1 1 d . . . . .
H11A H -0.0752 0.3346 0.5501 0.041 Uiso 1 1 calc R U . . .
C12 C -0.17562(13) 0.23866(7) 0.59540(16) 0.0387(2) Uani 1 1 d . . . . .
H12A H -0.2491 0.2631 0.6294 0.046 Uiso 1 1 calc R U . . .
C13 C -0.17188(13) 0.15882(7) 0.59168(16) 0.0389(2) Uani 1 1 d . . . . .
H13A H -0.2434 0.1307 0.6219 0.047 Uiso 1 1 calc R U . . .
C14 C -0.06292(12) 0.12189(6) 0.54358(14) 0.0331(2) Uani 1 1 d . . . . .
H14A H -0.0611 0.0689 0.5411 0.040 Uiso 1 1 calc R U . . .
C15 C 0.04583(10) 0.16409(5) 0.49806(11) 0.02678(17) Uani 1 1 d . . . . .
C16 C 0.16658(12) 0.12662(5) 0.45059(13) 0.0313(2) Uani 1 1 d . . . . .
C17 C 0.26758(12) 0.17865(5) 0.40546(13) 0.03060(19) Uani 1 1 d . . . . .
H17A H 0.3455 0.1590 0.3717 0.037 Uiso 1 1 calc R U . . .

loop_
_atom_site_aniso_label
_atom_site_aniso_U_11
_atom_site_aniso_U_22
_atom_site_aniso_U_33
_atom_site_aniso_U_23
_atom_site_aniso_U_13
_atom_site_aniso_U_12
O1 0.0366(4) 0.0484(5) 0.0316(4) 0.0045(3) 0.0121(3) -0.0078(3)
C1 0.0431(6) 0.0311(4) 0.0486(6) -0.0006(4) 0.0275(5) -0.0062(4)
O2 0.0297(3) 0.0223(3) 0.0408(4) -0.0013(2) 0.0170(3) -0.0028(2)
C2 0.0578(8) 0.0316(5) 0.0754(9) 0.0027(5) 0.0470(7) -0.0047(5)
O3 0.0653(6) 0.0224(4) 0.0840(7) -0.0030(4) 0.0484(6) -0.0001(3)
C3 0.0440(7) 0.0297(5) 0.1049(12) -0.0056(6) 0.0444(8) -0.0084(5)
C4 0.0336(6) 0.0372(6) 0.0892(11) -0.0146(6) 0.0178(6) -0.0102(5)
C5 0.0314(5) 0.0353(5) 0.0522(7) -0.0063(5) 0.0109(4) -0.0039(4)
C6 0.0259(4) 0.0244(4) 0.0420(5) -0.0022(3) 0.0174(4) -0.0012(3)
C7 0.0244(4) 0.0267(4) 0.0325(4) 0.0001(3) 0.0133(3) -0.0001(3)
C8 0.0324(5) 0.0296(4) 0.0295(4) -0.0007(3) 0.0144(3) -0.0065(3)
C9 0.0277(4) 0.0270(4) 0.0285(4) -0.0021(3) 0.0120(3) -0.0035(3)
C10 0.0254(4) 0.0247(4) 0.0310(4) 0.0003(3) 0.0106(3) -0.0016(3)
C11 0.0310(5) 0.0296(4) 0.0446(6) 0.0011(4) 0.0173(4) 0.0039(3)
C12 0.0297(5) 0.0422(6) 0.0489(6) 0.0048(5) 0.0192(4) 0.0050(4)
C13 0.0300(5) 0.0418(6) 0.0490(6) 0.0071(5) 0.0185(4) -0.0036(4)
C14 0.0324(5) 0.0282(4) 0.0401(5) 0.0025(4) 0.0139(4) -0.0050(3)
C15 0.0267(4) 0.0250(4) 0.0295(4) -0.0006(3) 0.0105(3) -0.0021(3)
C16 0.0366(5) 0.0234(4) 0.0386(5) -0.0025(3) 0.0187(4) -0.0019(3)
C17 0.0335(5) 0.0267(4) 0.0363(5) -0.0031(3) 0.0179(4) -0.0015(3)

loop_
_atom_type_symbol
_atom_type_description
_atom_type_scat_dispersion_real
_atom_type_scat_dispersion_imag
_atom_type_scat_source
C C 0.0033 0.0016 'International Tables Vol C Tables 4.2.6.8 and 6.1.1.4'
H H 0.0000 0.0000 'International Tables Vol C Tables 4.2.6.8 and 6.1.1.4'
O O 0.0106 0.0060 'International Tables Vol C Tables 4.2.6.8 and 6.1.1.4'

loop_
_geom_angle_atom_site_label_1
_geom_angle_atom_site_label_2
_geom_angle_atom_site_label_3
_geom_angle
_geom_angle_site_symmetry_1
_geom_angle_site_symmetry_3
C2 C1 C6 120.05(12) . .
C2 C1 H1A 120.0 . .
C6 C1 H1A 120.0 . .
C9 O2 C10 118.69(7) . .
C3 C2 C1 119.87(13) . .
C3 C2 H2A 120.1 . .
C1 C2 H2A 120.1 . .
C4 C3 C2 120.52(11) . .
C4 C3 H3A 119.7 . .
C2 C3 H3A 119.7 . .
C3 C4 C5 120.13(13) . .
C3 C4 H4A 119.9 . .
C5 C4 H4A 119.9 . .
C6 C5 C4 119.77(13) . .
C6 C5 H5A 120.1 . .
C4 C5 H5A 120.1 . .
C5 C6 C1 119.65(10) . .
C5 C6 C7 118.17(10) . .
C1 C6 C7 122.16(10) . .
O1 C7 C6 121.38(9) . .
O1 C7 C8 121.03(8) . .
C6 C7 C8 117.57(8) . .
C9 C8 C7 112.60(8) . .
C9 C8 H8A 109.1 . .
C7 C8 H8A 109.1 . .
C9 C8 H8B 109.1 . .
C7 C8 H8B 109.1 . .
H8A C8 H8B 107.8 . .
C17 C9 O2 123.53(8) . .
C17 C9 C8 125.10(8) . .
O2 C9 C8 111.36(8) . .
O2 C10 C15 122.06(8) . .
O2 C10 C11 115.94(8) . .
C15 C10 C11 122.00(8) . .
C12 C11 C10 118.27(9) . .
C12 C11 H11A 120.9 . .
C10 C11 H11A 120.9 . .
C11 C12 C13 120.87(9) . .
C11 C12 H12A 119.6 . .
C13 C12 H12A 119.6 . .
C14 C13 C12 120.24(9) . .
C14 C13 H13A 119.9 . .
C12 C13 H13A 119.9 . .
C13 C14 C15 120.20(9) . .
C13 C14 H14A 119.9 . .
C15 C14 H14A 119.9 . .
C10 C15 C14 118.41(8) . .
C10 C15 C16 119.85(8) . .
C14 C15 C16 121.73(9) . .
O3 C16 C17 122.85(9) . .
O3 C16 C15 122.69(9) . .
C17 C16 C15 114.44(8) . .
C9 C17 C16 121.40(8) . .
C9 C17 H17A 119.3 . .
C16 C17 H17A 119.3 . .

loop_
_geom_bond_atom_site_label_1
_geom_bond_atom_site_label_2
_geom_bond_distance
_geom_bond_site_symmetry_2
O1 C7 1.2174(12) .
C1 C2 1.3926(15) .
C1 C6 1.3954(15) .
C1 H1A 0.9300 .
O2 C9 1.3571(11) .
O2 C10 1.3759(11) .
C2 C3 1.382(2) .
C2 H2A 0.9300 .
O3 C16 1.2323(12) .
C3 C4 1.380(3) .
C3 H3A 0.9300 .
C4 C5 1.3948(17) .
C4 H4A 0.9300 .
C5 C6 1.3936(16) .
C5 H5A 0.9300 .
C6 C7 1.4923(12) .
C7 C8 1.5239(14) .
C8 C9 1.4924(12) .
C8 H8A 0.9700 .
C8 H8B 0.9700 .
C9 C17 1.3475(13) .
C10 C15 1.3909(13) .
C10 C11 1.3966(13) .
C11 C12 1.3807(14) .
C11 H11A 0.9300 .
C12 C13 1.4004(17) .
C12 H12A 0.9300 .
C13 C14 1.3746(15) .
C13 H13A 0.9300 .
C14 C15 1.4074(12) .
C14 H14A 0.9300 .
C15 C16 1.4687(13) .
C16 C17 1.4497(13) .
C17 H17A 0.9300 .

loop_
_geom_torsion_atom_site_label_1
_geom_torsion_atom_site_label_2
_geom_torsion_atom_site_label_3
_geom_torsion_atom_site_label_4
_geom_torsion
_geom_torsion_site_symmetry_1
_geom_torsion_site_symmetry_2
_geom_torsion_site_symmetry_3
_geom_torsion_site_symmetry_4
C6 C1 C2 C3 0.14(18) . . . .
C1 C2 C3 C4 -0.63(19) . . . .
C2 C3 C4 C5 0.29(19) . . . .
C3 C4 C5 C6 0.55(18) . . . .
C4 C5 C6 C1 -1.03(17) . . . .
C4 C5 C6 C7 177.57(10) . . . .
C2 C1 C6 C5 0.69(16) . . . .
C2 C1 C6 C7 -177.85(9) . . . .
C5 C6 C7 O1 -0.49(14) . . . .
C1 C6 C7 O1 178.07(10) . . . .
C5 C6 C7 C8 -178.45(9) . . . .
C1 C6 C7 C8 0.11(13) . . . .
O1 C7 C8 C9 3.12(13) . . . .
C6 C7 C8 C9 -178.91(8) . . . .
C10 O2 C9 C17 -0.72(14) . . . .
C10 O2 C9 C8 179.76(8) . . . .
C7 C8 C9 C17 -98.58(12) . . . .
C7 C8 C9 O2 80.93(10) . . . .
C9 O2 C10 C15 0.24(14) . . . .
C9 O2 C10 C11 179.79(9) . . . .
O2 C10 C11 C12 -179.20(10) . . . .
C15 C10 C11 C12 0.36(16) . . . .
C10 C11 C12 C13 -0.99(18) . . . .
C11 C12 C13 C14 0.76(19) . . . .
C12 C13 C14 C15 0.13(18) . . . .
O2 C10 C15 C14 -179.97(9) . . . .
C11 C10 C15 C14 0.50(15) . . . .
O2 C10 C15 C16 1.05(14) . . . .
C11 C10 C15 C16 -178.48(9) . . . .
C13 C14 C15 C10 -0.74(16) . . . .
C13 C14 C15 C16 178.22(10) . . . .
C10 C15 C16 O3 176.89(11) . . . .
C14 C15 C16 O3 -2.05(17) . . . .
C10 C15 C16 C17 -1.76(14) . . . .
C14 C15 C16 C17 179.29(10) . . . .
O2 C9 C17 C16 -0.14(16) . . . .
C8 C9 C17 C16 179.31(9) . . . .
O3 C16 C17 C9 -177.31(12) . . . .
C15 C16 C17 C9 1.35(15) . . . .
